data_4337073
loop_
_publ_author_name
'Gao, Junkuo'
'Ye, Kaiqi'
'Yang, Ling'
'Xiong, Wei-Wei'
'Ye, Ling'
'Wang, Yue'
'Zhang, Qichun'

_publ_section_title
;
 Growing Crystalline Zinc-1,3,5-benzenetricarboxylate Metal-Organic
 Frameworks in Different Surfactants.
;
_journal_issue 2
_journal_name_full 'Inorganic chemistry'
_journal_page_first 691
_journal_page_last 693
_journal_paper_doi 10.1021/ic402692p
_journal_volume 53
_journal_year 2014
_chemical_formula_sum 'C23 H11 N O12 Zn'
_chemical_formula_weight 558.70
_chemical_name_systematic
; 
 ? 
;
_space_group_IT_number 14
_symmetry_cell_setting monoclinic
_symmetry_space_group_name_Hall '-P 2ybc'
_symmetry_space_group_name_H-M 'P 1 21/c 1'
_atom_sites_solution_hydrogens geom
_atom_sites_solution_primary direct
_atom_sites_solution_secondary difmap
_audit_creation_method SHELXL-97
_cell_angle_alpha 90.00
_cell_angle_beta 100.08(3)
_cell_angle_gamma 90.00
_cell_formula_units_Z 4
_cell_length_a 15.157(3)
_cell_length_b 16.822(3)
_cell_length_c 8.6649(17)
_cell_measurement_temperature 293(2)
_cell_volume 2175.2(7)
_computing_cell_refinement 'Bruker SAINT'
_computing_data_collection 'Bruker APEX2'
_computing_data_reduction 'Bruker SAINT'
_computing_molecular_graphics 'Bruker SHELXTL'
_computing_publication_material 'Bruker SHELXTL'
_computing_structure_refinement 'SHELXL-97 (Sheldrick, 2008)'
_computing_structure_solution 'SHELXS-97 (Sheldrick, 2008)'
_diffrn_ambient_temperature 293(2)
_diffrn_measured_fraction_theta_full 0.991
_diffrn_measured_fraction_theta_max 0.991
_diffrn_measurement_device_type 'Bruker APEX-II CCD'
_diffrn_measurement_method '\f and \w scans'
_diffrn_radiation_monochromator graphite
_diffrn_radiation_source 'fine-focus sealed tube'
_diffrn_radiation_type MoK\a
_diffrn_radiation_wavelength 0.71073
_diffrn_reflns_av_R_equivalents 0.0386
_diffrn_reflns_av_sigmaI/netI 0.0333
_diffrn_reflns_limit_h_max 19
_diffrn_reflns_limit_h_min -19
_diffrn_reflns_limit_k_max 21
_diffrn_reflns_limit_k_min -21
_diffrn_reflns_limit_l_max 9
_diffrn_reflns_limit_l_min -11
_diffrn_reflns_number 20656
_diffrn_reflns_theta_full 27.47
_diffrn_reflns_theta_max 27.47
_diffrn_reflns_theta_min 2.99
_exptl_absorpt_coefficient_mu 1.203
_exptl_crystal_colour colorless
_exptl_crystal_density_diffrn 1.706
_exptl_crystal_density_method 'not measured'
_exptl_crystal_description Block
_exptl_crystal_F_000 1128
_exptl_crystal_size_max 0.10
_exptl_crystal_size_mid 0.09
_exptl_crystal_size_min 0.07
_refine_diff_density_max 0.701
_refine_diff_density_min -0.307
_refine_diff_density_rms 0.086
_refine_ls_extinction_method none
_refine_ls_goodness_of_fit_ref 1.093
_refine_ls_hydrogen_treatment mixed
_refine_ls_matrix_type full
_refine_ls_number_parameters 334
_refine_ls_number_reflns 4940
_refine_ls_number_restraints 0
_refine_ls_restrained_S_all 1.093
_refine_ls_R_factor_all 0.0433
_refine_ls_R_factor_gt 0.0345
_refine_ls_shift/su_max 0.001
_refine_ls_shift/su_mean 0.000
_refine_ls_structure_factor_coef Fsqd
_refine_ls_weighting_details 'calc w=1/[\s^2^(Fo^2^)+(0.0495P)^2^+1.3727P] where P=(Fo^2^+2Fc^2^)/3'
_refine_ls_weighting_scheme calc
_refine_ls_wR_factor_gt 0.0885
_refine_ls_wR_factor_ref 0.0986
_reflns_number_gt 4115
_reflns_number_total 4940
_reflns_threshold_expression >2sigma(I)
_cod_data_source_file ic402692p_si_006.cif
_cod_data_source_block y1
_cod_depositor_comments
;
The following automatic conversions were performed:

'_symmetry_cell_setting' value 'Monoclinic' changed to 'monoclinic'
according to
/usr/data/users/saulius/automatic-downloads/current/ACS/lib/dictionaries/cif_core.dic
dictionary named 'cif_core.dic' version 2.4.2 from 2011-04-26.

Automatic conversion script
Id: cif_fix_values 2281 2013-09-26 08:29:07Z andrius 
;
_cod_original_sg_symbol_H-M P2(1)/c
_cod_database_code 4337073

loop_
_symmetry_equiv_pos_as_xyz
'x, y, z'
'-x, y+1/2, -z+1/2'
'-x, -y, -z'
'x, -y-1/2, z-1/2'

loop_
_atom_site_label
_atom_site_type_symbol
_atom_site_fract_x
_atom_site_fract_y
_atom_site_fract_z
_atom_site_U_iso_or_equiv
_atom_site_adp_type
_atom_site_occupancy
_atom_site_symmetry_multiplicity
_atom_site_calc_flag
_atom_site_refinement_flags
Zn Zn 0.667102(17) 0.126577(15) 0.73673(3) 0.02204(9) Uani 1 1 d .
O1 O 0.57281(11) 0.20497(10) 0.7554(2) 0.0290(4) Uani 1 1 d .
O2 O 0.48200(14) 0.11793(10) 0.8459(3) 0.0395(5) Uani 1 1 d .
O3 O 0.61785(12) 0.02991(9) 0.6179(2) 0.0289(4) Uani 1 1 d .
O4 O 0.51566(13) -0.01342(10) 0.7563(3) 0.0407(5) Uani 1 1 d .
O5 O 0.24278(12) 0.19815(10) 1.0970(2) 0.0331(4) Uani 1 1 d .
O6 O 0.21341(12) 0.32568(11) 1.1414(2) 0.0342(4) Uani 1 1 d .
C1 C 0.45132(14) 0.25332(13) 0.8684(3) 0.0202(4) Uani 1 1 d .
C2 C 0.46783(14) 0.33210(13) 0.8337(3) 0.0213(4) Uani 1 1 d .
H2A H 0.5138 0.3446 0.7795 0.026 Uiso 1 1 calc R
C3 C 0.41482(15) 0.39217(13) 0.8809(3) 0.0211(4) Uani 1 1 d .
C4 C 0.34628(15) 0.37357(13) 0.9634(3) 0.0220(4) Uani 1 1 d .
H4A H 0.3115 0.4138 0.9954 0.026 Uiso 1 1 calc R
C5 C 0.33015(14) 0.29482(13) 0.9975(3) 0.0212(4) Uani 1 1 d .
C6 C 0.38227(15) 0.23467(13) 0.9490(3) 0.0207(4) Uani 1 1 d .
H6A H 0.3709 0.1819 0.9705 0.025 Uiso 1 1 calc R
C7 C 0.50626(15) 0.18700(13) 0.8184(3) 0.0232(4) Uani 1 1 d .
C8 C 0.57273(15) -0.02384(13) 0.6653(3) 0.0229(4) Uani 1 1 d .
C9 C 0.25608(15) 0.27609(14) 1.0862(3) 0.0228(4) Uani 1 1 d .
O7 O 0.82091(11) 0.07572(10) 0.6643(2) 0.0311(4) Uani 1 1 d .
O8 O 0.74856(11) 0.18983(10) 0.6362(2) 0.0278(4) Uani 1 1 d .
O9 O 0.93748(12) 0.42907(10) 0.5583(2) 0.0338(4) Uani 1 1 d .
O10 O 1.03590(13) 0.41487(10) 0.3961(2) 0.0356(4) Uani 1 1 d .
O11 O 1.07271(13) 0.04054(10) 0.3912(2) 0.0373(4) Uani 1 1 d .
O12 O 1.13221(12) 0.13818(10) 0.2695(2) 0.0318(4) Uani 1 1 d .
C10 C 0.88796(14) 0.18355(13) 0.5455(3) 0.0208(4) Uani 1 1 d .
C11 C 0.94778(15) 0.13520(13) 0.4841(3) 0.0220(4) Uani 1 1 d .
H11A H 0.9427 0.0802 0.4901 0.026 Uiso 1 1 calc R
C12 C 1.01532(14) 0.16832(13) 0.4135(3) 0.0209(4) Uani 1 1 d .
C13 C 1.02396(14) 0.25058(13) 0.4051(3) 0.0210(4) Uani 1 1 d .
H13A H 1.0680 0.2729 0.3562 0.025 Uiso 1 1 calc R
C14 C 0.96581(14) 0.29908(13) 0.4710(3) 0.0210(4) Uani 1 1 d .
C15 C 0.89743(15) 0.26585(13) 0.5393(3) 0.0219(4) Uani 1 1 d .
H15A H 0.8581 0.2987 0.5809 0.026 Uiso 1 1 calc R
C16 C 0.81536(14) 0.14618(13) 0.6207(3) 0.0209(4) Uani 1 1 d .
C17 C 1.07937(15) 0.11537(13) 0.3502(3) 0.0235(5) Uani 1 1 d .
C18 C 0.97827(15) 0.38718(13) 0.4776(3) 0.0240(5) Uani 1 1 d .
N N 0.70261(13) 0.08359(12) 0.9563(2) 0.0269(4) Uani 1 1 d .
C19 C 0.68824(18) 0.12663(16) 1.0804(3) 0.0342(6) Uani 1 1 d .
H19A H 0.6637 0.1772 1.0638 0.041 Uiso 1 1 calc R
C20 C 0.7088(2) 0.0979(2) 1.2310(3) 0.0485(8) Uani 1 1 d .
H20A H 0.6992 0.1290 1.3152 0.058 Uiso 1 1 calc R
C21 C 0.7442(2) 0.0219(2) 1.2554(4) 0.0489(8) Uani 1 1 d .
H21A H 0.7586 0.0015 1.3564 0.059 Uiso 1 1 calc R
C22 C 0.7577(2) -0.02268(18) 1.1292(4) 0.0429(7) Uani 1 1 d .
H22A H 0.7803 -0.0741 1.1432 0.051 Uiso 1 1 calc R
C23 C 0.73733(18) 0.00988(16) 0.9809(3) 0.0346(6) Uani 1 1 d .
H23A H 0.7478 -0.0199 0.8955 0.042 Uiso 1 1 calc R

loop_
_atom_site_aniso_label
_atom_site_aniso_U_11
_atom_site_aniso_U_22
_atom_site_aniso_U_33
_atom_site_aniso_U_23
_atom_site_aniso_U_13
_atom_site_aniso_U_12
Zn 0.02220(14) 0.01559(14) 0.03108(16) 0.00289(10) 0.01227(11) -0.00033(9)
O1 0.0272(8) 0.0230(8) 0.0416(10) 0.0049(7) 0.0195(7) 0.0078(7)
O2 0.0477(11) 0.0169(9) 0.0623(13) -0.0002(8) 0.0333(10) 0.0039(7)
O3 0.0373(9) 0.0156(8) 0.0363(9) -0.0016(6) 0.0131(8) -0.0042(7)
O4 0.0457(11) 0.0172(9) 0.0675(13) -0.0082(8) 0.0334(10) -0.0034(8)
O5 0.0382(9) 0.0228(9) 0.0450(10) 0.0019(7) 0.0260(8) -0.0040(7)
O6 0.0352(9) 0.0302(10) 0.0425(10) -0.0044(8) 0.0210(8) 0.0022(8)
C1 0.0210(10) 0.0169(10) 0.0240(10) 0.0003(8) 0.0074(9) 0.0024(8)
C2 0.0198(10) 0.0180(10) 0.0279(11) 0.0021(8) 0.0094(9) 0.0008(8)
C3 0.0224(10) 0.0147(10) 0.0274(11) 0.0010(8) 0.0076(9) 0.0011(8)
C4 0.0238(10) 0.0166(10) 0.0277(11) -0.0022(8) 0.0098(9) 0.0026(8)
C5 0.0214(10) 0.0208(11) 0.0229(10) -0.0009(8) 0.0075(9) -0.0001(8)
C6 0.0243(10) 0.0147(10) 0.0236(10) 0.0012(8) 0.0054(9) 0.0001(8)
C7 0.0250(10) 0.0184(11) 0.0279(11) 0.0010(8) 0.0096(9) 0.0037(8)
C8 0.0234(10) 0.0168(10) 0.0301(11) -0.0002(8) 0.0089(9) 0.0007(8)
C9 0.0222(10) 0.0232(11) 0.0246(11) -0.0001(8) 0.0084(9) -0.0006(9)
O7 0.0326(9) 0.0191(8) 0.0481(10) 0.0073(7) 0.0249(8) 0.0026(7)
O8 0.0245(8) 0.0192(8) 0.0443(10) 0.0043(7) 0.0188(7) 0.0026(6)
O9 0.0376(9) 0.0157(8) 0.0522(11) -0.0036(7) 0.0190(9) 0.0002(7)
O10 0.0417(10) 0.0190(9) 0.0519(11) 0.0021(8) 0.0243(9) -0.0046(7)
O11 0.0450(10) 0.0172(8) 0.0605(12) 0.0108(8) 0.0393(9) 0.0068(7)
O12 0.0336(9) 0.0257(9) 0.0434(10) 0.0043(7) 0.0271(8) -0.0011(7)
C10 0.0199(10) 0.0173(10) 0.0263(11) 0.0017(8) 0.0072(9) -0.0015(8)
C11 0.0246(10) 0.0146(10) 0.0297(11) 0.0028(8) 0.0127(9) 0.0006(8)
C12 0.0230(10) 0.0163(10) 0.0254(11) 0.0020(8) 0.0097(9) 0.0010(8)
C13 0.0206(10) 0.0184(10) 0.0259(11) 0.0036(8) 0.0095(9) -0.0017(8)
C14 0.0215(10) 0.0145(10) 0.0274(11) 0.0012(8) 0.0056(9) -0.0008(8)
C15 0.0222(10) 0.0156(10) 0.0289(11) -0.0003(8) 0.0075(9) 0.0014(8)
C16 0.0214(10) 0.0188(10) 0.0252(10) -0.0018(8) 0.0113(9) -0.0017(8)
C17 0.0254(11) 0.0172(10) 0.0300(11) 0.0023(8) 0.0112(10) 0.0000(8)
C18 0.0230(10) 0.0172(11) 0.0330(12) 0.0022(9) 0.0080(10) -0.0012(8)
N 0.0276(10) 0.0225(10) 0.0313(10) 0.0028(8) 0.0069(8) -0.0013(8)
C19 0.0345(13) 0.0305(13) 0.0370(14) -0.0047(11) 0.0047(11) -0.0058(11)
C20 0.0475(17) 0.067(2) 0.0312(14) -0.0067(14) 0.0078(13) -0.0114(16)
C21 0.0458(16) 0.065(2) 0.0365(15) 0.0188(14) 0.0083(13) -0.0138(15)
C22 0.0405(15) 0.0368(15) 0.0511(17) 0.0201(13) 0.0073(13) -0.0047(12)
C23 0.0373(13) 0.0263(13) 0.0407(14) 0.0050(11) 0.0081(12) 0.0014(10)

loop_
_atom_type_symbol
_atom_type_description
_atom_type_scat_dispersion_real
_atom_type_scat_dispersion_imag
_atom_type_scat_source
C C 0.0033 0.0016 'International Tables Vol C Tables 4.2.6.8 and 6.1.1.4'
H H 0.0000 0.0000 'International Tables Vol C Tables 4.2.6.8 and 6.1.1.4'
N N 0.0061 0.0033 'International Tables Vol C Tables 4.2.6.8 and 6.1.1.4'
O O 0.0106 0.0060 'International Tables Vol C Tables 4.2.6.8 and 6.1.1.4'
Zn Zn 0.2839 1.4301 'International Tables Vol C Tables 4.2.6.8 and 6.1.1.4'

loop_
_geom_angle_atom_site_label_1
_geom_angle_atom_site_label_2
_geom_angle_atom_site_label_3
_geom_angle
_geom_angle_site_symmetry_3
O8 Zn O1 101.34(7) .
O8 Zn O3 115.03(7) .
O1 Zn O3 112.07(8) .
O8 Zn N 122.16(8) .
O1 Zn N 103.88(8) .
O3 Zn N 102.00(8) .
C7 O1 Zn 121.31(15) .
C8 O3 Zn 126.75(16) .
C2 C1 C6 120.2(2) .
C2 C1 C7 121.1(2) .
C6 C1 C7 118.75(19) .
C1 C2 C3 119.4(2) .
C4 C3 C2 120.4(2) .
C4 C3 C8 119.4(2) 2_656
C2 C3 C8 120.1(2) 2_656
C5 C4 C3 119.8(2) .
C4 C5 C6 119.9(2) .
C4 C5 C9 119.0(2) .
C6 C5 C9 121.1(2) .
C1 C6 C5 120.2(2) .
O2 C7 O1 125.9(2) .
O2 C7 C1 116.0(2) .
O1 C7 C1 118.1(2) .
O3 C8 O4 124.9(2) .
O3 C8 C3 119.8(2) 2_646
O4 C8 C3 115.2(2) 2_646
O6 C9 O5 123.7(2) .
O6 C9 C5 124.0(2) .
O5 C9 C5 112.26(19) .
C16 O8 Zn 108.02(14) .
C11 C10 C15 119.2(2) .
C11 C10 C16 119.6(2) .
C15 C10 C16 121.2(2) .
C10 C11 C12 120.7(2) .
C13 C12 C11 120.1(2) .
C13 C12 C17 120.1(2) .
C11 C12 C17 119.81(19) .
C12 C13 C14 119.2(2) .
C13 C14 C15 120.6(2) .
C13 C14 C18 120.8(2) .
C15 C14 C18 118.6(2) .
C10 C15 C14 120.2(2) .
O7 C16 O8 122.0(2) .
O7 C16 C10 120.8(2) .
O8 C16 C10 117.19(19) .
O12 C17 O11 123.2(2) .
O12 C17 C12 124.1(2) .
O11 C17 C12 112.70(19) .
O9 C18 O10 123.6(2) .
O9 C18 C14 121.1(2) .
O10 C18 C14 115.2(2) .
C19 N C23 118.7(2) .
C19 N Zn 120.46(17) .
C23 N Zn 120.73(18) .
N C19 C20 121.9(3) .
C19 C20 C21 119.0(3) .
C22 C21 C20 119.3(3) .
C21 C22 C23 119.0(3) .
N C23 C22 122.0(3) .

loop_
_geom_bond_atom_site_label_1
_geom_bond_atom_site_label_2
_geom_bond_distance
_geom_bond_site_symmetry_2
Zn O8 1.9475(17) .
Zn O1 1.9718(16) .
Zn O3 1.9979(17) .
Zn N 2.018(2) .
O1 C7 1.265(3) .
O2 C7 1.254(3) .
O3 C8 1.246(3) .
O4 C8 1.281(3) .
O5 C9 1.332(3) .
O6 C9 1.205(3) .
C1 C2 1.391(3) .
C1 C6 1.392(3) .
C1 C7 1.501(3) .
C2 C3 1.396(3) .
C3 C4 1.396(3) .
C3 C8 1.489(3) 2_656
C4 C5 1.388(3) .
C5 C6 1.393(3) .
C5 C9 1.501(3) .
C8 C3 1.489(3) 2_646
O7 C16 1.243(3) .
O8 C16 1.277(3) .
O9 C18 1.232(3) .
O10 C18 1.302(3) .
O11 C17 1.317(3) .
O12 C17 1.214(3) .
C10 C11 1.391(3) .
C10 C15 1.394(3) .
C10 C16 1.511(3) .
C11 C12 1.397(3) .
C12 C13 1.393(3) .
C12 C17 1.491(3) .
C13 C14 1.394(3) .
C14 C15 1.397(3) .
C14 C18 1.494(3) .
N C19 1.345(3) .
N C23 1.349(3) .
C19 C20 1.375(4) .
C20 C21 1.388(5) .
C21 C22 1.372(5) .
C22 C23 1.381(4) .
